data_4504515
loop_
_publ_author_name
'Jayaraman, Akhila'
'Balasubramaniam, Venkataramanan'
'Valiyaveettil, Suresh'

_publ_section_title
;
 Formation of Interesting Organic Supramolecular Structures in the
 Solid-State Self-Assembly of Triphenol Adducts
;
_journal_issue 1
_journal_name_full 'Crystal Growth &amp; Design'
_journal_page_first 150
_journal_paper_doi 10.1021/cg050251p
_journal_volume 6
_journal_year 2006
_chemical_formula_sum 'C19 H16 O3'
_chemical_formula_weight 292.32
_chemical_name_systematic
; 
 ? 
;
_space_group_IT_number 61
_symmetry_cell_setting orthorhombic
_symmetry_space_group_name_Hall '-P 2ac 2ab'
_symmetry_space_group_name_H-M 'P b c a'
_atom_sites_solution_hydrogens geom
_atom_sites_solution_primary direct
_atom_sites_solution_secondary difmap
_audit_creation_method SHELXL-97
_cell_angle_alpha 90.00
_cell_angle_beta 90.00
_cell_angle_gamma 90.00
_cell_formula_units_Z 8
_cell_length_a 15.1889(18)
_cell_length_b 7.5002(9)
_cell_length_c 25.839(3)
_cell_measurement_reflns_used 926
_cell_measurement_temperature 223(2)
_cell_measurement_theta_max 18.79
_cell_measurement_theta_min 2.68
_cell_volume 2943.6(6)
_computing_cell_refinement 'Bruker SMART'
_computing_data_collection 'Bruker SMART'
_computing_data_reduction 'Bruker SAINT'
_computing_molecular_graphics 'Bruker SHELXTL'
_computing_publication_material 'Bruker SHELXTL'
_computing_structure_refinement 'SHELXL-97 (Sheldrick, 1997)'
_computing_structure_solution 'SHELXS-97 (Sheldrick, 1990)'
_diffrn_ambient_temperature 223(2)
_diffrn_measured_fraction_theta_full 1.000
_diffrn_measured_fraction_theta_max 1.000
_diffrn_measurement_device_type 'CCD area detector'
_diffrn_measurement_method 'phi and omega scans'
_diffrn_radiation_monochromator graphite
_diffrn_radiation_source 'fine-focus sealed tube'
_diffrn_radiation_type MoK\a
_diffrn_radiation_wavelength 0.71073
_diffrn_reflns_av_R_equivalents 0.1026
_diffrn_reflns_av_sigmaI/netI 0.0672
_diffrn_reflns_limit_h_max 18
_diffrn_reflns_limit_h_min -16
_diffrn_reflns_limit_k_max 8
_diffrn_reflns_limit_k_min -8
_diffrn_reflns_limit_l_max 30
_diffrn_reflns_limit_l_min -28
_diffrn_reflns_number 15587
_diffrn_reflns_theta_full 25.00
_diffrn_reflns_theta_max 25.00
_diffrn_reflns_theta_min 1.58
_exptl_absorpt_coefficient_mu 0.089
_exptl_absorpt_correction_T_max 0.9739
_exptl_absorpt_correction_T_min 0.9570
_exptl_absorpt_correction_type 'Sadabs, (Sheldrick 2001)'
_exptl_crystal_colour Colourless
_exptl_crystal_density_diffrn 1.319
_exptl_crystal_density_meas 0
_exptl_crystal_density_method 'not measured'
_exptl_crystal_description Block
_exptl_crystal_F_000 1232
_exptl_crystal_size_max 0.50
_exptl_crystal_size_mid 0.34
_exptl_crystal_size_min 0.30
_refine_diff_density_max 0.270
_refine_diff_density_min -0.208
_refine_diff_density_rms 0.050
_refine_ls_extinction_method none
_refine_ls_goodness_of_fit_ref 1.134
_refine_ls_hydrogen_treatment mixed
_refine_ls_matrix_type full
_refine_ls_number_parameters 211
_refine_ls_number_reflns 2586
_refine_ls_number_restraints 0
_refine_ls_restrained_S_all 1.134
_refine_ls_R_factor_all 0.1234
_refine_ls_R_factor_gt 0.0815
_refine_ls_shift/su_max 0.000
_refine_ls_shift/su_mean 0.000
_refine_ls_structure_factor_coef Fsqd
_refine_ls_weighting_details 'calc w=1/[\s^2^(Fo^2^)+(0.0727P)^2^+1.0530P] where P=(Fo^2^+2Fc^2^)/3'
_refine_ls_weighting_scheme calc
_refine_ls_wR_factor_gt 0.1619
_refine_ls_wR_factor_ref 0.1792
_reflns_number_gt 1769
_reflns_number_total 2586
_reflns_threshold_expression >2sigma(I)
_cod_data_source_file cg050251psi20050603_044307.cif
_cod_data_source_block 4136a
_cod_depositor_comments
;
The following automatic conversions were performed:

'_symmetry_cell_setting' value 'Orthorhombic' changed to
'orthorhombic' according to
/home/saulius/struct/CIF-dictionaries/cif_core.dic dictionary named
'cif_core.dic' version 2.4.1 from 2010-06-29.

Automatic conversion script
Id: cif_fix_values 1715 2011-07-08 13:25:40Z adriana 
;
_cod_original_sg_symbol_H-M Pbca
_cod_database_code 4504515

loop_
_symmetry_equiv_pos_as_xyz
'x, y, z'
'-x+1/2, -y, z+1/2'
'-x, y+1/2, -z+1/2'
'x+1/2, -y+1/2, -z'
'-x, -y, -z'
'x-1/2, y, -z-1/2'
'x, -y-1/2, z-1/2'
'-x-1/2, y-1/2, z'

loop_
_atom_site_label
_atom_site_type_symbol
_atom_site_fract_x
_atom_site_fract_y
_atom_site_fract_z
_atom_site_U_iso_or_equiv
_atom_site_adp_type
_atom_site_occupancy
_atom_site_symmetry_multiplicity
_atom_site_calc_flag
_atom_site_refinement_flags
O1 O 0.65270(18) 1.0422(3) 0.68657(9) 0.0361(7) Uani 1 1 d .
H1A H 0.697(3) 1.099(5) 0.6947(14) 0.040(12) Uiso 1 1 d .
O2 O 0.59507(18) 0.5413(4) 0.59508(12) 0.0516(8) Uani 1 1 d .
H2A H 0.615(4) 0.445(7) 0.578(2) 0.10(2) Uiso 1 1 d .
O3 O 0.29393(18) 1.2201(4) 0.77819(10) 0.0478(8) Uani 1 1 d .
H3A H 0.315(4) 1.351(10) 0.784(2) 0.15(3) Uiso 1 1 d .
C1 C 0.5183(2) 0.8321(4) 0.64332(13) 0.0283(8) Uani 1 1 d .
H1 H 0.5573 0.7605 0.6659 0.034 Uiso 1 1 calc R
C2 C 0.5792(2) 0.9470(4) 0.60977(13) 0.0272(8) Uani 1 1 d .
C3 C 0.6447(2) 1.0504(4) 0.63318(13) 0.0291(8) Uani 1 1 d .
C4 C 0.7011(2) 1.1567(5) 0.60433(14) 0.0364(9) Uani 1 1 d .
H4 H 0.7450 1.2240 0.6209 0.044 Uiso 1 1 calc R
C5 C 0.6925(2) 1.1632(5) 0.55110(15) 0.0415(10) Uani 1 1 d .
H5 H 0.7297 1.2371 0.5314 0.050 Uiso 1 1 calc R
C6 C 0.6292(2) 1.0610(5) 0.52696(14) 0.0411(10) Uani 1 1 d .
H6 H 0.6239 1.0631 0.4907 0.049 Uiso 1 1 calc R
C7 C 0.5734(2) 0.9550(5) 0.55620(14) 0.0339(9) Uani 1 1 d .
H7 H 0.5303 0.8866 0.5393 0.041 Uiso 1 1 calc R
C8 C 0.4639(2) 0.6983(4) 0.61230(13) 0.0279(8) Uani 1 1 d .
C9 C 0.5056(2) 0.5541(5) 0.58865(13) 0.0353(9) Uani 1 1 d .
C10 C 0.4595(3) 0.4303(5) 0.55964(15) 0.0458(11) Uani 1 1 d .
H10 H 0.4893 0.3357 0.5434 0.055 Uiso 1 1 calc R
C11 C 0.3699(3) 0.4468(6) 0.55476(15) 0.0507(11) Uani 1 1 d .
H11 H 0.3383 0.3629 0.5351 0.061 Uiso 1 1 calc R
C12 C 0.3261(3) 0.5845(6) 0.57820(15) 0.0492(11) Uani 1 1 d .
H12 H 0.2646 0.5945 0.5749 0.059 Uiso 1 1 calc R
C13 C 0.3731(2) 0.7099(5) 0.60700(14) 0.0391(9) Uani 1 1 d .
H13 H 0.3428 0.8040 0.6231 0.047 Uiso 1 1 calc R
C14 C 0.4611(2) 0.9428(4) 0.67933(12) 0.0272(8) Uani 1 1 d .
C15 C 0.4397(2) 0.8769(5) 0.72787(13) 0.0335(9) Uani 1 1 d .
H15 H 0.4626 0.7665 0.7385 0.040 Uiso 1 1 calc R
C16 C 0.3852(2) 0.9714(5) 0.76079(14) 0.0372(9) Uani 1 1 d .
H16 H 0.3719 0.9266 0.7939 0.045 Uiso 1 1 calc R
C17 C 0.3504(2) 1.1324(5) 0.74468(13) 0.0333(9) Uani 1 1 d .
C18 C 0.3706(2) 1.2002(5) 0.69692(15) 0.0380(9) Uani 1 1 d .
H18 H 0.3469 1.3102 0.6864 0.046 Uiso 1 1 calc R
C19 C 0.4261(2) 1.1058(5) 0.66408(14) 0.0349(9) Uani 1 1 d .
H19 H 0.4401 1.1526 0.6313 0.042 Uiso 1 1 calc R

loop_
_atom_site_aniso_label
_atom_site_aniso_U_11
_atom_site_aniso_U_22
_atom_site_aniso_U_33
_atom_site_aniso_U_23
_atom_site_aniso_U_13
_atom_site_aniso_U_12
O1 0.0308(15) 0.0345(15) 0.0430(16) 0.0016(12) -0.0085(13) -0.0079(12)
O2 0.0361(16) 0.0458(17) 0.073(2) -0.0213(16) 0.0015(15) 0.0085(14)
O3 0.0396(16) 0.0398(15) 0.0641(18) -0.0116(14) 0.0227(14) -0.0060(13)
C1 0.0216(18) 0.0292(18) 0.0340(19) -0.0006(16) -0.0017(15) 0.0004(15)
C2 0.0186(18) 0.0262(18) 0.037(2) -0.0006(16) 0.0009(15) 0.0049(14)
C3 0.0242(19) 0.0267(18) 0.036(2) 0.0014(16) -0.0025(16) 0.0061(15)
C4 0.0216(19) 0.031(2) 0.057(2) 0.0013(18) 0.0013(18) -0.0039(16)
C5 0.029(2) 0.043(2) 0.053(3) 0.010(2) 0.0140(19) 0.0032(18)
C6 0.034(2) 0.049(2) 0.040(2) 0.0061(19) 0.0090(18) 0.005(2)
C7 0.0256(19) 0.039(2) 0.037(2) -0.0033(18) -0.0018(16) 0.0009(17)
C8 0.0241(19) 0.0293(18) 0.0302(18) 0.0047(16) 0.0015(15) -0.0042(15)
C9 0.032(2) 0.035(2) 0.039(2) -0.0009(18) 0.0050(17) -0.0051(17)
C10 0.058(3) 0.033(2) 0.046(2) -0.0029(19) -0.001(2) -0.008(2)
C11 0.060(3) 0.045(3) 0.047(2) -0.001(2) -0.010(2) -0.018(2)
C12 0.032(2) 0.055(3) 0.061(3) 0.008(2) -0.014(2) -0.014(2)
C13 0.030(2) 0.039(2) 0.048(2) 0.0011(19) -0.0002(18) -0.0033(17)
C14 0.0207(18) 0.0290(18) 0.0319(19) -0.0011(16) -0.0019(15) -0.0027(15)
C15 0.028(2) 0.034(2) 0.038(2) 0.0003(17) 0.0034(16) -0.0014(16)
C16 0.036(2) 0.038(2) 0.037(2) -0.0009(18) 0.0082(17) -0.0074(18)
C17 0.0235(19) 0.0342(19) 0.042(2) -0.0107(18) 0.0105(17) -0.0080(16)
C18 0.036(2) 0.0291(19) 0.049(2) 0.0001(18) 0.0031(19) 0.0077(17)
C19 0.035(2) 0.033(2) 0.037(2) 0.0047(17) 0.0077(17) 0.0013(17)

loop_
_atom_type_symbol
_atom_type_description
_atom_type_scat_dispersion_real
_atom_type_scat_dispersion_imag
_atom_type_scat_source
C C 0.0033 0.0016 'International Tables Vol C Tables 4.2.6.8 and 6.1.1.4'
H H 0.0000 0.0000 'International Tables Vol C Tables 4.2.6.8 and 6.1.1.4'
O O 0.0106 0.0060 'International Tables Vol C Tables 4.2.6.8 and 6.1.1.4'

loop_
_geom_angle_atom_site_label_1
_geom_angle_atom_site_label_2
_geom_angle_atom_site_label_3
_geom_angle
C14 C1 C8 111.7(3)
C14 C1 C2 112.6(3)
C8 C1 C2 113.5(3)
C7 C2 C3 116.9(3)
C7 C2 C1 123.3(3)
C3 C2 C1 119.7(3)
O1 C3 C4 120.4(3)
O1 C3 C2 117.9(3)
C4 C3 C2 121.7(3)
C5 C4 C3 119.8(3)
C6 C5 C4 119.7(3)
C5 C6 C7 119.9(3)
C6 C7 C2 122.0(3)
C13 C8 C9 117.2(3)
C13 C8 C1 123.2(3)
C9 C8 C1 119.6(3)
O2 C9 C10 121.3(3)
O2 C9 C8 116.8(3)
C10 C9 C8 121.9(4)
C11 C10 C9 119.4(4)
C12 C11 C10 120.6(4)
C11 C12 C13 119.6(4)
C8 C13 C12 121.3(4)
C15 C14 C19 118.7(3)
C15 C14 C1 119.5(3)
C19 C14 C1 121.7(3)
C16 C15 C14 121.0(3)
C17 C16 C15 119.4(3)
C18 C17 C16 120.6(3)
C18 C17 O3 121.7(3)
C16 C17 O3 117.6(3)
C17 C18 C19 119.8(3)
C14 C19 C18 120.4(3)

loop_
_geom_bond_atom_site_label_1
_geom_bond_atom_site_label_2
_geom_bond_distance
O1 C3 1.386(4)
O2 C9 1.373(4)
O3 C17 1.384(4)
C1 C14 1.520(4)
C1 C8 1.528(4)
C1 C2 1.533(4)
C2 C7 1.388(5)
C2 C3 1.399(5)
C3 C4 1.387(5)
C4 C5 1.382(5)
C5 C6 1.379(5)
C6 C7 1.386(5)
C8 C13 1.388(5)
C8 C9 1.394(5)
C9 C10 1.384(5)
C10 C11 1.373(6)
C11 C12 1.370(6)
C12 C13 1.396(5)
C14 C15 1.386(4)
C14 C19 1.390(5)
C15 C16 1.383(5)
C16 C17 1.383(5)
C17 C18 1.369(5)
C18 C19 1.390(5)

loop_
_geom_hbond_atom_site_label_D
_geom_hbond_atom_site_label_H
_geom_hbond_atom_site_label_A
_geom_hbond_distance_DH
_geom_hbond_distance_HA
_geom_hbond_distance_DA
_geom_hbond_angle_DHA
_geom_hbond_site_symmetry_A
O1 H1A O3 0.82(4) 1.87(4) 2.685(4) 173(4) 6_657

loop_
_cod_related_entry_id
_cod_related_entry_database
_cod_related_entry_code
1 ChemSpider 14255639
